data_4024113
loop_
_publ_author_name
'Ling Zhou'
'Tao-Xiang Zhang'
'Bing-Rui Li'
'Xiao-Ping Cao'
'Dietmar Kuck'

_publ_section_title
;
 C~3v~-Symmetrical Tribenzotriquinacenes Extended by Six
 C~1~-Functional Groups and the First Triquinacene-Based
 Tris(dithiametacyclophanes)
;
_journal_name_full 'Journal of Organic Chemistry'
_journal_page_first 6382
_journal_page_last 6389
_journal_paper_doi 10.1021/jo070565e
_journal_volume 72
_journal_year 2007
_chemical_formula_sum 'C43 H50 Cl6 S6'
_chemical_formula_weight 971.89
_chemical_name_systematic
; 
 ? 
;
_space_group_IT_number 2
_symmetry_cell_setting triclinic
_symmetry_space_group_name_Hall '-P 1'
_symmetry_space_group_name_H-M 'P -1'
_atom_sites_solution_hydrogens geom
_atom_sites_solution_primary direct
_atom_sites_solution_secondary difmap
_audit_creation_method SHELXL-97
_cell_angle_alpha 80.568(4)
_cell_angle_beta 83.110(4)
_cell_angle_gamma 82.016(4)
_cell_formula_units_Z 2
_cell_length_a 11.5676(9)
_cell_length_b 11.7065(9)
_cell_length_c 17.1424(15)
_cell_measurement_reflns_used 3400
_cell_measurement_temperature 294(2)
_cell_measurement_theta_max 26.68
_cell_measurement_theta_min 2.26
_cell_volume 2256.5(3)
_computing_cell_refinement 'Bruker SMART'
_computing_data_collection 'Bruker SMART'
_computing_data_reduction 'Bruker SAINT'
_computing_molecular_graphics 'Bruker SHELXTL'
_computing_publication_material 'Bruker SHELXTL'
_computing_structure_refinement 'Bruker SHELXTL'
_computing_structure_solution 'Bruker SHELXTL'
_diffrn_ambient_temperature 294(2)
_diffrn_measured_fraction_theta_full 0.981
_diffrn_measured_fraction_theta_max 0.981
_diffrn_measurement_device_type 'CCD area detector'
_diffrn_measurement_method 'phi and omega scans'
_diffrn_radiation_monochromator graphite
_diffrn_radiation_source 'fine-focus sealed tube'
_diffrn_radiation_type MoK\a
_diffrn_radiation_wavelength 0.71073
_diffrn_reflns_av_R_equivalents 0.0236
_diffrn_reflns_av_sigmaI/netI 0.0475
_diffrn_reflns_limit_h_max 13
_diffrn_reflns_limit_h_min -13
_diffrn_reflns_limit_k_max 14
_diffrn_reflns_limit_k_min -14
_diffrn_reflns_limit_l_max 15
_diffrn_reflns_limit_l_min -20
_diffrn_reflns_number 12173
_diffrn_reflns_theta_full 25.50
_diffrn_reflns_theta_max 25.50
_diffrn_reflns_theta_min 1.78
_exptl_absorpt_coefficient_mu 0.690
_exptl_absorpt_correction_T_max 0.8356
_exptl_absorpt_correction_T_min 0.7698
_exptl_absorpt_correction_type multi-scan
_exptl_crystal_density_diffrn 1.430
_exptl_crystal_density_method 'not measured'
_exptl_crystal_F_000 1012
_exptl_crystal_size_max 0.40
_exptl_crystal_size_mid 0.39
_exptl_crystal_size_min 0.27
_refine_diff_density_max 0.474
_refine_diff_density_min -0.531
_refine_diff_density_rms 0.069
_refine_ls_extinction_method none
_refine_ls_goodness_of_fit_ref 0.988
_refine_ls_hydrogen_treatment mixed
_refine_ls_matrix_type full
_refine_ls_number_parameters 512
_refine_ls_number_reflns 8247
_refine_ls_number_restraints 0
_refine_ls_restrained_S_all 0.988
_refine_ls_R_factor_all 0.0797
_refine_ls_R_factor_gt 0.0570
_refine_ls_shift/su_max 0.000
_refine_ls_shift/su_mean 0.000
_refine_ls_structure_factor_coef Fsqd
_refine_ls_weighting_details 'calc w=1/[\s^2^(Fo^2^)+(0.0624P)^2^+2.7389P] where P=(Fo^2^+2Fc^2^)/3'
_refine_ls_weighting_scheme calc
_refine_ls_wR_factor_gt 0.1326
_refine_ls_wR_factor_ref 0.1498
_reflns_number_gt 5966
_reflns_number_total 8247
_reflns_threshold_expression >2sigma(I)
_cod_data_source_file jo070565esi20070602_082954.cif
_cod_data_source_block w060518zl3_0m
_cod_depositor_comments
;
The following automatic conversions were performed:
'_symmetry_cell_setting' value 'Triclinic' changed to 'triclinic'
according to '/home/saulius/struct/CIF-dictionaries/cif_core.dic'
dictionary named 'cif_core.dic' version 2.4.1 from 2010-06-29.

Automatic conversion script
Id: cif_fix_enum 1527 2010-12-29 10:47:43Z saulius 
;
_cod_database_code 4024113

loop_
_symmetry_equiv_pos_as_xyz
'x, y, z'
'-x, -y, -z'

loop_
_atom_site_label
_atom_site_type_symbol
_atom_site_fract_x
_atom_site_fract_y
_atom_site_fract_z
_atom_site_U_iso_or_equiv
_atom_site_adp_type
_atom_site_occupancy
_atom_site_symmetry_multiplicity
_atom_site_calc_flag
_atom_site_refinement_flags
_atom_site_disorder_assembly
_atom_site_disorder_group
S1 S 0.83944(9) 0.53568(8) 0.09078(6) 0.0479(2) Uani 1 1 d . . .
S2 S 0.40857(9) 0.82503(10) 0.11370(6) 0.0557(3) Uani 1 1 d . . .
S3 S 0.44612(9) 0.86124(10) 0.47697(6) 0.0548(3) Uani 1 1 d . . .
S4 S 0.83941(10) 0.72568(9) 0.56654(6) 0.0599(3) Uani 1 1 d . . .
S5 S 1.22676(9) 0.66654(9) 0.40084(6) 0.0502(3) Uani 1 1 d . . .
S6 S 1.13102(10) 0.49330(9) 0.13607(7) 0.0580(3) Uani 1 1 d . . .
Cl1 Cl 0.49178(15) 0.34262(14) 0.15101(13) 0.1203(6) Uani 1 1 d . . .
Cl2 Cl 0.37930(13) 0.16243(13) 0.10680(8) 0.0888(4) Uani 1 1 d . . .
Cl3 Cl 0.32634(12) 0.22485(12) 0.26373(8) 0.0836(4) Uani 1 1 d . . .
Cl4 Cl 0.8135(2) 0.48106(14) 0.39336(9) 0.1250(7) Uani 1 1 d . . .
Cl5 Cl 0.77534(12) 0.69968(11) 0.29126(8) 0.0810(4) Uani 1 1 d . . .
Cl6 Cl 0.61295(16) 0.53007(15) 0.30613(11) 0.1100(5) Uani 1 1 d . . .
C1 C 0.8664(3) 1.0923(3) 0.19382(18) 0.0323(7) Uani 1 1 d . . .
C2 C 0.8847(3) 1.2175(3) 0.1566(2) 0.0455(9) Uani 1 1 d . . .
H2A H 0.9275 1.2171 0.1051 0.068 Uiso 1 1 calc R . .
H2B H 0.9281 1.2502 0.1900 0.068 Uiso 1 1 calc R . .
H2C H 0.8098 1.2636 0.1514 0.068 Uiso 1 1 calc R . .
C3 C 0.7966(3) 1.0319(3) 0.14066(18) 0.0320(7) Uani 1 1 d . . .
C4 C 0.7941(3) 1.0857(3) 0.27909(19) 0.0341(7) Uani 1 1 d . . .
C5 C 0.9876(3) 1.0102(3) 0.20468(18) 0.0322(7) Uani 1 1 d . . .
C6 C 0.8791(3) 0.9250(3) 0.12224(18) 0.0310(7) Uani 1 1 d . . .
C7 C 0.6915(3) 0.9948(3) 0.19580(18) 0.0312(7) Uani 1 1 d . . .
C8 C 0.6908(3) 1.0220(3) 0.27148(19) 0.0335(7) Uani 1 1 d . . .
C9 C 0.8780(3) 1.0091(3) 0.33382(19) 0.0328(7) Uani 1 1 d . . .
C10 C 0.9799(3) 0.9660(3) 0.29354(19) 0.0320(7) Uani 1 1 d . . .
C11 C 0.9825(3) 0.9126(3) 0.15739(18) 0.0298(7) Uani 1 1 d . . .
C12 C 0.8593(3) 0.8419(3) 0.07752(19) 0.0333(7) Uani 1 1 d . . .
C13 C 0.9402(3) 0.7442(3) 0.06854(19) 0.0351(7) Uani 1 1 d . . .
C14 C 1.0483(3) 0.7346(3) 0.10086(19) 0.0354(7) Uani 1 1 d . . .
C15 C 1.0672(3) 0.8190(3) 0.1454(2) 0.0364(7) Uani 1 1 d . . .
C16 C 0.6033(3) 0.9367(3) 0.1776(2) 0.0357(7) Uani 1 1 d . . .
C17 C 0.5147(3) 0.9031(3) 0.2354(2) 0.0365(7) Uani 1 1 d . . .
C18 C 0.5136(3) 0.9309(3) 0.3124(2) 0.0392(8) Uani 1 1 d . . .
C19 C 0.6015(3) 0.9908(3) 0.3295(2) 0.0394(8) Uani 1 1 d . . .
C20 C 0.8577(3) 0.9773(3) 0.4156(2) 0.0378(8) Uani 1 1 d . . .
H20 H 0.7899 1.0095 0.4430 0.045 Uiso 1 1 calc R . .
C21 C 0.9387(3) 0.8972(3) 0.45706(19) 0.0380(8) Uani 1 1 d . . .
C22 C 1.0409(3) 0.8506(3) 0.41574(19) 0.0376(8) Uani 1 1 d . . .
C23 C 1.0626(3) 0.8881(3) 0.33413(19) 0.0365(7) Uani 1 1 d . . .
H23 H 1.1327 0.8608 0.3068 0.044 Uiso 1 1 calc R . .
C24 C 0.7576(3) 1.1055(3) 0.0630(2) 0.0447(8) Uani 1 1 d . . .
H24A H 0.7155 1.0604 0.0367 0.067 Uiso 1 1 calc R . .
H24B H 0.8255 1.1276 0.0289 0.067 Uiso 1 1 calc R . .
H24C H 0.7077 1.1742 0.0751 0.067 Uiso 1 1 calc R . .
C25 C 0.7511(3) 1.2024(3) 0.3091(2) 0.0467(9) Uani 1 1 d . . .
H25A H 0.7017 1.2505 0.2724 0.070 Uiso 1 1 calc R . .
H25B H 0.8173 1.2412 0.3135 0.070 Uiso 1 1 calc R . .
H25C H 0.7074 1.1882 0.3603 0.070 Uiso 1 1 calc R . .
C26 C 1.0991(3) 1.0682(3) 0.1773(2) 0.0443(8) Uani 1 1 d . . .
H26A H 1.1666 1.0117 0.1861 0.066 Uiso 1 1 calc R . .
H26B H 1.1005 1.1308 0.2069 0.066 Uiso 1 1 calc R . .
H26C H 1.1003 1.0985 0.1217 0.066 Uiso 1 1 calc R . .
C27 C 0.6867(3) 0.5673(4) 0.0720(3) 0.0598(11) Uani 1 1 d . . .
H27A H 0.6823 0.5703 0.0155 0.072 Uiso 1 1 calc R . .
H27B H 0.6459 0.5029 0.0995 0.072 Uiso 1 1 calc R . .
C28 C 0.6217(3) 0.6801(3) 0.0969(2) 0.0519(10) Uani 1 1 d . . .
H28A H 0.6433 0.6880 0.1486 0.062 Uiso 1 1 calc R . .
H28B H 0.6466 0.7456 0.0593 0.062 Uiso 1 1 calc R . .
C29 C 0.4904(4) 0.6856(4) 0.1013(3) 0.0638(12) Uani 1 1 d . . .
H29A H 0.4650 0.6283 0.1454 0.077 Uiso 1 1 calc R . .
H29B H 0.4706 0.6631 0.0531 0.077 Uiso 1 1 calc R . .
C30 C 0.4187(3) 0.8381(4) 0.2162(2) 0.0486(9) Uani 1 1 d . . .
H30A H 0.3439 0.8762 0.2366 0.058 Uiso 1 1 calc R . .
H30B H 0.4285 0.7598 0.2458 0.058 Uiso 1 1 calc R . .
C31 C 0.4128(3) 0.9030(4) 0.3752(2) 0.0558(10) Uani 1 1 d . . .
H31A H 0.3771 0.8403 0.3605 0.067 Uiso 1 1 calc R . .
H31B H 0.3542 0.9710 0.3731 0.067 Uiso 1 1 calc R . .
C32 C 0.5257(4) 0.7167(4) 0.4748(3) 0.0650(12) Uani 1 1 d . . .
H32A H 0.4708 0.6593 0.4876 0.078 Uiso 1 1 calc R . .
H32B H 0.5631 0.7115 0.4216 0.078 Uiso 1 1 calc R . .
C33 C 0.6191(4) 0.6886(4) 0.5335(3) 0.0679(12) Uani 1 1 d . . .
H33A H 0.5819 0.6924 0.5870 0.082 Uiso 1 1 calc R . .
H33B H 0.6576 0.6099 0.5317 0.082 Uiso 1 1 calc R . .
C34 C 0.7094(4) 0.7731(4) 0.5141(3) 0.0674(12) Uani 1 1 d . . .
H34A H 0.6741 0.8484 0.5276 0.081 Uiso 1 1 calc R . .
H34B H 0.7325 0.7830 0.4574 0.081 Uiso 1 1 calc R . .
C35 C 0.9071(3) 0.8605(3) 0.5448(2) 0.0472(9) Uani 1 1 d . . .
H35A H 0.8534 0.9223 0.5655 0.057 Uiso 1 1 calc R . .
H35B H 0.9775 0.8502 0.5720 0.057 Uiso 1 1 calc R . .
C36 C 1.1268(3) 0.7585(3) 0.4597(2) 0.0485(9) Uani 1 1 d . . .
H36A H 1.0816 0.7086 0.4991 0.058 Uiso 1 1 calc R . .
H36B H 1.1729 0.7981 0.4881 0.058 Uiso 1 1 calc R . .
C37 C 1.1244(4) 0.5975(3) 0.3572(2) 0.0527(10) Uani 1 1 d . . .
H37A H 1.1013 0.5305 0.3940 0.063 Uiso 1 1 calc R . .
H37B H 1.0546 0.6521 0.3478 0.063 Uiso 1 1 calc R . .
C38 C 1.1788(4) 0.5585(4) 0.2793(2) 0.0572(10) Uani 1 1 d . . .
H38A H 1.2412 0.4952 0.2898 0.069 Uiso 1 1 calc R . .
H38B H 1.2128 0.6227 0.2455 0.069 Uiso 1 1 calc R . .
C39 C 1.0876(4) 0.5181(4) 0.2368(2) 0.0568(10) Uani 1 1 d . . .
H39A H 1.0189 0.5760 0.2368 0.068 Uiso 1 1 calc R . .
H39B H 1.0643 0.4462 0.2674 0.068 Uiso 1 1 calc R . .
C40 C 1.1479(3) 0.6405(3) 0.0857(2) 0.0468(9) Uani 1 1 d . . .
H40A H 1.2186 0.6630 0.1010 0.056 Uiso 1 1 calc R . .
H40B H 1.1599 0.6383 0.0290 0.056 Uiso 1 1 calc R . .
C41 C 0.9102(3) 0.6520(3) 0.0251(2) 0.0390(8) Uani 1 1 d . . .
H41A H 0.9815 0.6175 -0.0023 0.047 Uiso 1 1 calc R . .
H41B H 0.8582 0.6886 -0.0146 0.047 Uiso 1 1 calc R . .
C42 C 0.4330(4) 0.2113(4) 0.1856(3) 0.0706(13) Uani 1 1 d . . .
H42 H 0.4967 0.1529 0.2046 0.085 Uiso 1 1 calc R . .
C43 C 0.7600(5) 0.5522(4) 0.3060(3) 0.0715(13) Uani 1 1 d . . .
H43 H 0.8056 0.5177 0.2618 0.086 Uiso 1 1 calc R . .
H12 H 0.791(4) 0.855(4) 0.055(3) 0.086 Uiso 1 1 d . . .
H15 H 1.142(4) 0.812(4) 0.162(3) 0.086 Uiso 1 1 d . . .
H16 H 0.608(4) 0.916(4) 0.129(3) 0.086 Uiso 1 1 d . . .
H19 H 0.598(4) 1.014(4) 0.381(3) 0.086 Uiso 1 1 d . . .

loop_
_atom_site_aniso_label
_atom_site_aniso_U_11
_atom_site_aniso_U_22
_atom_site_aniso_U_33
_atom_site_aniso_U_23
_atom_site_aniso_U_13
_atom_site_aniso_U_12
S1 0.0562(6) 0.0386(5) 0.0505(6) -0.0097(4) 0.0017(4) -0.0139(4)
S2 0.0412(5) 0.0765(7) 0.0566(6) -0.0194(5) -0.0134(4) -0.0139(5)
S3 0.0610(6) 0.0651(7) 0.0397(5) -0.0146(5) 0.0109(5) -0.0183(5)
S4 0.0703(7) 0.0546(6) 0.0514(6) 0.0090(5) -0.0044(5) -0.0179(5)
S5 0.0510(6) 0.0484(6) 0.0514(6) -0.0028(4) -0.0171(4) -0.0024(4)
S6 0.0749(7) 0.0397(5) 0.0619(7) -0.0155(5) -0.0188(5) 0.0042(5)
Cl1 0.0964(11) 0.0763(9) 0.1878(19) -0.0067(10) 0.0050(11) -0.0414(8)
Cl2 0.0947(10) 0.1032(10) 0.0723(8) -0.0093(7) -0.0203(7) -0.0194(8)
Cl3 0.0863(9) 0.0870(9) 0.0736(8) -0.0092(7) -0.0010(7) -0.0066(7)
Cl4 0.211(2) 0.0799(10) 0.0811(10) 0.0203(8) -0.0608(12) -0.0047(11)
Cl5 0.1005(10) 0.0588(7) 0.0756(8) 0.0024(6) -0.0048(7) 0.0006(6)
Cl6 0.1153(12) 0.1041(12) 0.1132(12) -0.0137(9) -0.0057(10) -0.0306(10)
C1 0.0384(18) 0.0256(15) 0.0332(17) -0.0002(13) -0.0048(14) -0.0085(13)
C2 0.051(2) 0.0313(18) 0.053(2) 0.0023(16) -0.0037(17) -0.0110(16)
C3 0.0345(17) 0.0321(16) 0.0286(16) -0.0022(13) -0.0045(13) -0.0027(13)
C4 0.0379(18) 0.0264(16) 0.0396(18) -0.0060(13) -0.0048(14) -0.0077(13)
C5 0.0341(17) 0.0292(16) 0.0334(17) -0.0007(13) -0.0032(13) -0.0095(13)
C6 0.0330(17) 0.0311(16) 0.0273(16) 0.0014(13) 0.0002(13) -0.0074(13)
C7 0.0282(16) 0.0291(16) 0.0352(17) -0.0018(13) -0.0060(13) -0.0013(12)
C8 0.0366(18) 0.0290(16) 0.0346(17) -0.0057(13) -0.0030(14) -0.0025(13)
C9 0.0401(18) 0.0268(16) 0.0347(17) -0.0062(13) -0.0077(14) -0.0103(13)
C10 0.0368(18) 0.0264(16) 0.0355(17) -0.0036(13) -0.0067(14) -0.0113(13)
C11 0.0317(17) 0.0293(16) 0.0287(16) -0.0014(12) -0.0031(13) -0.0076(13)
C12 0.0324(17) 0.0376(18) 0.0300(17) -0.0040(14) -0.0012(13) -0.0075(14)
C13 0.0404(19) 0.0358(18) 0.0303(17) -0.0063(13) 0.0003(14) -0.0105(14)
C14 0.0380(18) 0.0365(18) 0.0306(17) -0.0034(14) -0.0003(14) -0.0055(14)
C15 0.0316(18) 0.0422(19) 0.0363(18) -0.0058(14) -0.0055(14) -0.0062(14)
C16 0.0332(18) 0.0399(19) 0.0348(18) -0.0066(14) -0.0062(14) -0.0038(14)
C17 0.0294(17) 0.0408(19) 0.0408(19) -0.0088(15) -0.0054(14) -0.0045(14)
C18 0.0362(18) 0.0407(19) 0.0394(19) -0.0041(15) 0.0002(15) -0.0055(15)
C19 0.0390(19) 0.045(2) 0.0346(18) -0.0082(15) -0.0001(15) -0.0070(15)
C20 0.0422(19) 0.0361(18) 0.0387(19) -0.0105(15) -0.0019(15) -0.0129(15)
C21 0.048(2) 0.0371(18) 0.0341(18) -0.0073(14) -0.0075(15) -0.0160(15)
C22 0.045(2) 0.0341(18) 0.0374(19) -0.0045(14) -0.0127(15) -0.0118(15)
C23 0.0364(18) 0.0379(18) 0.0374(18) -0.0074(14) -0.0056(14) -0.0081(14)
C24 0.053(2) 0.042(2) 0.0366(19) 0.0044(15) -0.0084(16) -0.0056(16)
C25 0.056(2) 0.0362(19) 0.049(2) -0.0122(16) -0.0028(18) -0.0046(16)
C26 0.0384(19) 0.046(2) 0.050(2) -0.0026(17) -0.0038(16) -0.0169(16)
C27 0.048(2) 0.065(3) 0.074(3) -0.024(2) 0.003(2) -0.024(2)
C28 0.046(2) 0.060(2) 0.054(2) -0.0151(19) -0.0033(18) -0.0146(18)
C29 0.053(2) 0.075(3) 0.071(3) -0.028(2) 0.002(2) -0.020(2)
C30 0.040(2) 0.059(2) 0.051(2) -0.0150(18) -0.0020(17) -0.0156(17)
C31 0.045(2) 0.075(3) 0.048(2) -0.005(2) 0.0029(18) -0.019(2)
C32 0.068(3) 0.060(3) 0.073(3) -0.013(2) -0.009(2) -0.025(2)
C33 0.077(3) 0.061(3) 0.069(3) -0.001(2) -0.009(2) -0.026(2)
C34 0.079(3) 0.067(3) 0.060(3) 0.008(2) -0.017(2) -0.037(2)
C35 0.053(2) 0.054(2) 0.037(2) -0.0064(16) -0.0077(17) -0.0135(18)
C36 0.053(2) 0.052(2) 0.041(2) -0.0009(17) -0.0155(17) -0.0065(18)
C37 0.063(3) 0.043(2) 0.055(2) -0.0046(18) -0.014(2) -0.0125(18)
C38 0.065(3) 0.049(2) 0.059(3) -0.0080(19) -0.019(2) 0.0002(19)
C39 0.073(3) 0.045(2) 0.053(2) -0.0031(18) -0.015(2) -0.007(2)
C40 0.045(2) 0.047(2) 0.050(2) -0.0155(17) -0.0073(17) 0.0016(16)
C41 0.043(2) 0.0409(19) 0.0347(18) -0.0093(14) -0.0006(15) -0.0101(15)
C42 0.064(3) 0.058(3) 0.092(4) -0.006(2) -0.014(3) -0.011(2)
C43 0.094(4) 0.061(3) 0.053(3) -0.004(2) -0.008(2) 0.004(3)

loop_
_atom_type_symbol
_atom_type_description
_atom_type_scat_dispersion_real
_atom_type_scat_dispersion_imag
_atom_type_scat_source
C C 0.0033 0.0016 'International Tables Vol C Tables 4.2.6.8 and 6.1.1.4'
H H 0.0000 0.0000 'International Tables Vol C Tables 4.2.6.8 and 6.1.1.4'
S S 0.1246 0.1234 'International Tables Vol C Tables 4.2.6.8 and 6.1.1.4'
Cl Cl 0.1484 0.1585 'International Tables Vol C Tables 4.2.6.8 and 6.1.1.4'

loop_
_geom_angle_atom_site_label_1
_geom_angle_atom_site_label_2
_geom_angle_atom_site_label_3
_geom_angle
_geom_angle_site_symmetry_1
_geom_angle_site_symmetry_3
_geom_angle_publ_flag
C27 S1 C41 104.02(19) . . ?
C29 S2 C30 104.2(2) . . ?
C31 S3 C32 101.9(2) . . ?
C34 S4 C35 99.01(19) . . ?
C36 S5 C37 100.71(19) . . ?
C39 S6 C40 101.66(18) . . ?
C2 C1 C3 112.1(3) . . ?
C2 C1 C4 112.6(3) . . ?
C3 C1 C4 106.5(2) . . ?
C2 C1 C5 112.3(3) . . ?
C3 C1 C5 106.0(2) . . ?
C4 C1 C5 106.8(2) . . ?
C1 C2 H2A 109.5 . . ?
C1 C2 H2B 109.5 . . ?
H2A C2 H2B 109.5 . . ?
C1 C2 H2C 109.5 . . ?
H2A C2 H2C 109.5 . . ?
H2B C2 H2C 109.5 . . ?
C7 C3 C6 109.8(2) . . ?
C7 C3 C24 110.9(3) . . ?
C6 C3 C24 110.1(3) . . ?
C7 C3 C1 104.2(2) . . ?
C6 C3 C1 104.4(2) . . ?
C24 C3 C1 117.1(3) . . ?
C8 C4 C9 110.4(2) . . ?
C8 C4 C25 110.7(3) . . ?
C9 C4 C25 111.0(3) . . ?
C8 C4 C1 104.2(2) . . ?
C9 C4 C1 103.6(2) . . ?
C25 C4 C1 116.5(3) . . ?
C11 C5 C10 111.3(2) . . ?
C11 C5 C26 110.3(3) . . ?
C10 C5 C26 110.9(3) . . ?
C11 C5 C1 104.4(2) . . ?
C10 C5 C1 103.4(2) . . ?
C26 C5 C1 116.1(3) . . ?
C11 C6 C12 119.9(3) . . ?
C11 C6 C3 112.8(3) . . ?
C12 C6 C3 127.3(3) . . ?
C8 C7 C16 120.5(3) . . ?
C8 C7 C3 112.7(3) . . ?
C16 C7 C3 126.8(3) . . ?
C7 C8 C19 119.5(3) . . ?
C7 C8 C4 112.4(3) . . ?
C19 C8 C4 128.1(3) . . ?
C10 C9 C20 120.2(3) . . ?
C10 C9 C4 112.8(3) . . ?
C20 C9 C4 126.9(3) . . ?
C9 C10 C23 120.1(3) . . ?
C9 C10 C5 113.1(3) . . ?
C23 C10 C5 126.8(3) . . ?
C6 C11 C15 119.4(3) . . ?
C6 C11 C5 112.3(3) . . ?
C15 C11 C5 128.2(3) . . ?
C6 C12 C13 121.5(3) . . ?
C6 C12 H12 116(3) . . ?
C13 C12 H12 122(3) . . ?
C12 C13 C14 118.6(3) . . ?
C12 C13 C41 119.4(3) . . ?
C14 C13 C41 122.0(3) . . ?
C15 C14 C13 119.1(3) . . ?
C15 C14 C40 118.0(3) . . ?
C13 C14 C40 122.8(3) . . ?
C11 C15 C14 121.3(3) . . ?
C11 C15 H15 123(3) . . ?
C14 C15 H15 116(3) . . ?
C17 C16 C7 120.5(3) . . ?
C17 C16 H16 121(3) . . ?
C7 C16 H16 119(3) . . ?
C16 C17 C18 119.2(3) . . ?
C16 C17 C30 120.9(3) . . ?
C18 C17 C30 120.0(3) . . ?
C19 C18 C17 119.7(3) . . ?
C19 C18 C31 120.0(3) . . ?
C17 C18 C31 120.2(3) . . ?
C8 C19 C18 120.6(3) . . ?
C8 C19 H19 120(3) . . ?
C18 C19 H19 120(3) . . ?
C9 C20 C21 120.4(3) . . ?
C9 C20 H20 119.8 . . ?
C21 C20 H20 119.8 . . ?
C22 C21 C20 119.4(3) . . ?
C22 C21 C35 123.0(3) . . ?
C20 C21 C35 117.5(3) . . ?
C21 C22 C23 119.3(3) . . ?
C21 C22 C36 119.8(3) . . ?
C23 C22 C36 120.9(3) . . ?
C10 C23 C22 120.4(3) . . ?
C10 C23 H23 119.8 . . ?
C22 C23 H23 119.8 . . ?
C3 C24 H24A 109.5 . . ?
C3 C24 H24B 109.5 . . ?
H24A C24 H24B 109.5 . . ?
C3 C24 H24C 109.5 . . ?
H24A C24 H24C 109.5 . . ?
H24B C24 H24C 109.5 . . ?
C4 C25 H25A 109.5 . . ?
C4 C25 H25B 109.5 . . ?
H25A C25 H25B 109.5 . . ?
C4 C25 H25C 109.5 . . ?
H25A C25 H25C 109.5 . . ?
H25B C25 H25C 109.5 . . ?
C5 C26 H26A 109.5 . . ?
C5 C26 H26B 109.5 . . ?
H26A C26 H26B 109.5 . . ?
C5 C26 H26C 109.5 . . ?
H26A C26 H26C 109.5 . . ?
H26B C26 H26C 109.5 . . ?
C28 C27 S1 116.0(3) . . ?
C28 C27 H27A 108.3 . . ?
S1 C27 H27A 108.3 . . ?
C28 C27 H27B 108.3 . . ?
S1 C27 H27B 108.3 . . ?
H27A C27 H27B 107.4 . . ?
C29 C28 C27 113.4(3) . . ?
C29 C28 H28A 108.9 . . ?
C27 C28 H28A 108.9 . . ?
C29 C28 H28B 108.9 . . ?
C27 C28 H28B 108.9 . . ?
H28A C28 H28B 107.7 . . ?
C28 C29 S2 115.9(3) . . ?
C28 C29 H29A 108.3 . . ?
S2 C29 H29A 108.3 . . ?
C28 C29 H29B 108.3 . . ?
S2 C29 H29B 108.3 . . ?
H29A C29 H29B 107.4 . . ?
C17 C30 S2 118.8(3) . . ?
C17 C30 H30A 107.6 . . ?
S2 C30 H30A 107.6 . . ?
C17 C30 H30B 107.6 . . ?
S2 C30 H30B 107.6 . . ?
H30A C30 H30B 107.1 . . ?
C18 C31 S3 117.6(3) . . ?
C18 C31 H31A 107.9 . . ?
S3 C31 H31A 107.9 . . ?
C18 C31 H31B 107.9 . . ?
S3 C31 H31B 107.9 . . ?
H31A C31 H31B 107.2 . . ?
C33 C32 S3 112.2(3) . . ?
C33 C32 H32A 109.2 . . ?
S3 C32 H32A 109.2 . . ?
C33 C32 H32B 109.2 . . ?
S3 C32 H32B 109.2 . . ?
H32A C32 H32B 107.9 . . ?
C34 C33 C32 111.2(4) . . ?
C34 C33 H33A 109.4 . . ?
C32 C33 H33A 109.4 . . ?
C34 C33 H33B 109.4 . . ?
C32 C33 H33B 109.4 . . ?
H33A C33 H33B 108.0 . . ?
C33 C34 S4 113.1(3) . . ?
C33 C34 H34A 109.0 . . ?
S4 C34 H34A 109.0 . . ?
C33 C34 H34B 109.0 . . ?
S4 C34 H34B 109.0 . . ?
H34A C34 H34B 107.8 . . ?
C21 C35 S4 113.1(2) . . ?
C21 C35 H35A 109.0 . . ?
S4 C35 H35A 109.0 . . ?
C21 C35 H35B 109.0 . . ?
S4 C35 H35B 109.0 . . ?
H35A C35 H35B 107.8 . . ?
C22 C36 S5 117.2(3) . . ?
C22 C36 H36A 108.0 . . ?
S5 C36 H36A 108.0 . . ?
C22 C36 H36B 108.0 . . ?
S5 C36 H36B 108.0 . . ?
H36A C36 H36B 107.2 . . ?
C38 C37 S5 111.1(3) . . ?
C38 C37 H37A 109.4 . . ?
S5 C37 H37A 109.4 . . ?
C38 C37 H37B 109.4 . . ?
S5 C37 H37B 109.4 . . ?
H37A C37 H37B 108.0 . . ?
C37 C38 C39 110.9(4) . . ?
C37 C38 H38A 109.5 . . ?
C39 C38 H38A 109.5 . . ?
C37 C38 H38B 109.5 . . ?
C39 C38 H38B 109.5 . . ?
H38A C38 H38B 108.0 . . ?
C38 C39 S6 116.5(3) . . ?
C38 C39 H39A 108.2 . . ?
S6 C39 H39A 108.2 . . ?
C38 C39 H39B 108.2 . . ?
S6 C39 H39B 108.2 . . ?
H39A C39 H39B 107.3 . . ?
C14 C40 S6 116.9(3) . . ?
C14 C40 H40A 108.1 . . ?
S6 C40 H40A 108.1 . . ?
C14 C40 H40B 108.1 . . ?
S6 C40 H40B 108.1 . . ?
H40A C40 H40B 107.3 . . ?
C13 C41 S1 113.4(2) . . ?
C13 C41 H41A 108.9 . . ?
S1 C41 H41A 108.9 . . ?
C13 C41 H41B 108.9 . . ?
S1 C41 H41B 108.9 . . ?
H41A C41 H41B 107.7 . . ?
Cl3 C42 Cl1 111.8(3) . . ?
Cl3 C42 Cl2 111.5(3) . . ?
Cl1 C42 Cl2 109.7(3) . . ?
Cl3 C42 H42 107.9 . . ?
Cl1 C42 H42 107.9 . . ?
Cl2 C42 H42 107.9 . . ?
Cl4 C43 Cl5 111.6(3) . . ?
Cl4 C43 Cl6 109.8(3) . . ?
Cl5 C43 Cl6 111.2(3) . . ?
Cl4 C43 H43 108.0 . . ?
Cl5 C43 H43 108.0 . . ?
Cl6 C43 H43 108.0 . . ?

loop_
_geom_bond_atom_site_label_1
_geom_bond_atom_site_label_2
_geom_bond_distance
_geom_bond_site_symmetry_2
_geom_bond_publ_flag
S1 C27 1.810(4) . ?
S1 C41 1.837(3) . ?
S2 C29 1.801(5) . ?
S2 C30 1.808(4) . ?
S3 C31 1.806(4) . ?
S3 C32 1.814(5) . ?
S4 C34 1.818(5) . ?
S4 C35 1.823(4) . ?
S5 C36 1.800(4) . ?
S5 C37 1.814(4) . ?
S6 C39 1.799(4) . ?
S6 C40 1.822(4) . ?
Cl1 C42 1.753(5) . ?
Cl2 C42 1.758(5) . ?
Cl3 C42 1.721(5) . ?
Cl4 C43 1.730(5) . ?
Cl5 C43 1.735(5) . ?
Cl6 C43 1.755(6) . ?
C1 C2 1.532(4) . ?
C1 C3 1.590(4) . ?
C1 C4 1.591(4) . ?
C1 C5 1.598(4) . ?
C2 H2A 0.9600 . ?
C2 H2B 0.9600 . ?
C2 H2C 0.9600 . ?
C3 C7 1.515(4) . ?
C3 C6 1.517(4) . ?
C3 C24 1.542(4) . ?
C4 C8 1.521(4) . ?
C4 C9 1.525(4) . ?
C4 C25 1.536(4) . ?
C5 C11 1.516(4) . ?
C5 C10 1.522(4) . ?
C5 C26 1.529(4) . ?
C6 C11 1.383(4) . ?
C6 C12 1.391(4) . ?
C7 C8 1.385(4) . ?
C7 C16 1.392(4) . ?
C8 C19 1.390(5) . ?
C9 C10 1.369(4) . ?
C9 C20 1.391(5) . ?
C10 C23 1.393(4) . ?
C11 C15 1.389(5) . ?
C12 C13 1.391(5) . ?
C12 H12 0.90(5) . ?
C13 C14 1.410(5) . ?
C13 C41 1.506(4) . ?
C14 C15 1.399(5) . ?
C14 C40 1.509(5) . ?
C15 H15 0.93(5) . ?
C16 C17 1.388(5) . ?
C16 H16 0.89(5) . ?
C17 C18 1.408(5) . ?
C17 C30 1.526(5) . ?
C18 C19 1.395(5) . ?
C18 C31 1.521(5) . ?
C19 H19 0.97(5) . ?
C20 C21 1.400(5) . ?
C20 H20 0.9300 . ?
C21 C22 1.394(5) . ?
C21 C35 1.510(5) . ?
C22 C23 1.399(5) . ?
C22 C36 1.528(5) . ?
C23 H23 0.9300 . ?
C24 H24A 0.9600 . ?
C24 H24B 0.9600 . ?
C24 H24C 0.9600 . ?
C25 H25A 0.9600 . ?
C25 H25B 0.9600 . ?
C25 H25C 0.9600 . ?
C26 H26A 0.9600 . ?
C26 H26B 0.9600 . ?
C26 H26C 0.9600 . ?
C27 C28 1.525(5) . ?
C27 H27A 0.9700 . ?
C27 H27B 0.9700 . ?
C28 C29 1.504(5) . ?
C28 H28A 0.9700 . ?
C28 H28B 0.9700 . ?
C29 H29A 0.9700 . ?
C29 H29B 0.9700 . ?
C30 H30A 0.9700 . ?
C30 H30B 0.9700 . ?
C31 H31A 0.9700 . ?
C31 H31B 0.9700 . ?
C32 C33 1.530(6) . ?
C32 H32A 0.9700 . ?
C32 H32B 0.9700 . ?
C33 C34 1.508(6) . ?
C33 H33A 0.9700 . ?
C33 H33B 0.9700 . ?
C34 H34A 0.9700 . ?
C34 H34B 0.9700 . ?
C35 H35A 0.9700 . ?
C35 H35B 0.9700 . ?
C36 H36A 0.9700 . ?
C36 H36B 0.9700 . ?
C37 C38 1.518(6) . ?
C37 H37A 0.9700 . ?
C37 H37B 0.9700 . ?
C38 C39 1.518(6) . ?
C38 H38A 0.9700 . ?
C38 H38B 0.9700 . ?
C39 H39A 0.9700 . ?
C39 H39B 0.9700 . ?
C40 H40A 0.9700 . ?
C40 H40B 0.9700 . ?
C41 H41A 0.9700 . ?
C41 H41B 0.9700 . ?
C42 H42 0.9800 . ?
C43 H43 0.9800 . ?

loop_
_geom_torsion_atom_site_label_1
_geom_torsion_atom_site_label_2
_geom_torsion_atom_site_label_3
_geom_torsion_atom_site_label_4
_geom_torsion
_geom_torsion_site_symmetry_1
_geom_torsion_site_symmetry_2
_geom_torsion_site_symmetry_3
_geom_torsion_site_symmetry_4
_geom_torsion_publ_flag
C2 C1 C3 C7 -123.5(3) . . . . ?
C4 C1 C3 C7 0.0(3) . . . . ?
C5 C1 C3 C7 113.5(3) . . . . ?
C2 C1 C3 C6 121.3(3) . . . . ?
C4 C1 C3 C6 -115.2(3) . . . . ?
C5 C1 C3 C6 -1.7(3) . . . . ?
C2 C1 C3 C24 -0.7(4) . . . . ?
C4 C1 C3 C24 122.8(3) . . . . ?
C5 C1 C3 C24 -123.6(3) . . . . ?
C2 C1 C4 C8 124.2(3) . . . . ?
C3 C1 C4 C8 0.9(3) . . . . ?
C5 C1 C4 C8 -112.1(3) . . . . ?
C2 C1 C4 C9 -120.2(3) . . . . ?
C3 C1 C4 C9 116.5(3) . . . . ?
C5 C1 C4 C9 3.5(3) . . . . ?
C2 C1 C4 C25 2.0(4) . . . . ?
C3 C1 C4 C25 -121.3(3) . . . . ?
C5 C1 C4 C25 125.7(3) . . . . ?
C2 C1 C5 C11 -121.5(3) . . . . ?
C3 C1 C5 C11 1.3(3) . . . . ?
C4 C1 C5 C11 114.6(3) . . . . ?
C2 C1 C5 C10 121.9(3) . . . . ?
C3 C1 C5 C10 -115.2(2) . . . . ?
C4 C1 C5 C10 -1.9(3) . . . . ?
C2 C1 C5 C26 0.2(4) . . . . ?
C3 C1 C5 C26 123.0(3) . . . . ?
C4 C1 C5 C26 -123.7(3) . . . . ?
C7 C3 C6 C11 -109.7(3) . . . . ?
C24 C3 C6 C11 128.0(3) . . . . ?
C1 C3 C6 C11 1.5(3) . . . . ?
C7 C3 C6 C12 68.5(4) . . . . ?
C24 C3 C6 C12 -53.8(4) . . . . ?
C1 C3 C6 C12 179.8(3) . . . . ?
C6 C3 C7 C8 110.2(3) . . . . ?
C24 C3 C7 C8 -127.9(3) . . . . ?
C1 C3 C7 C8 -1.1(3) . . . . ?
C6 C3 C7 C16 -68.1(4) . . . . ?
C24 C3 C7 C16 53.7(4) . . . . ?
C1 C3 C7 C16 -179.4(3) . . . . ?
C16 C7 C8 C19 0.1(5) . . . . ?
C3 C7 C8 C19 -178.4(3) . . . . ?
C16 C7 C8 C4 -179.7(3) . . . . ?
C3 C7 C8 C4 1.8(4) . . . . ?
C9 C4 C8 C7 -112.4(3) . . . . ?
C25 C4 C8 C7 124.3(3) . . . . ?
C1 C4 C8 C7 -1.7(3) . . . . ?
C9 C4 C8 C19 67.8(4) . . . . ?
C25 C4 C8 C19 -55.5(4) . . . . ?
C1 C4 C8 C19 178.5(3) . . . . ?
C8 C4 C9 C10 106.9(3) . . . . ?
C25 C4 C9 C10 -130.0(3) . . . . ?
C1 C4 C9 C10 -4.2(3) . . . . ?
C8 C4 C9 C20 -69.9(4) . . . . ?
C25 C4 C9 C20 53.2(4) . . . . ?
C1 C4 C9 C20 179.0(3) . . . . ?
C20 C9 C10 C23 1.4(5) . . . . ?
C4 C9 C10 C23 -175.6(3) . . . . ?
C20 C9 C10 C5 -179.8(3) . . . . ?
C4 C9 C10 C5 3.2(4) . . . . ?
C11 C5 C10 C9 -112.3(3) . . . . ?
C26 C5 C10 C9 124.5(3) . . . . ?
C1 C5 C10 C9 -0.6(3) . . . . ?
C11 C5 C10 C23 66.4(4) . . . . ?
C26 C5 C10 C23 -56.8(4) . . . . ?
C1 C5 C10 C23 178.0(3) . . . . ?
C12 C6 C11 C15 2.1(4) . . . . ?
C3 C6 C11 C15 -179.6(3) . . . . ?
C12 C6 C11 C5 -179.1(3) . . . . ?
C3 C6 C11 C5 -0.7(4) . . . . ?
C10 C5 C11 C6 110.5(3) . . . . ?
C26 C5 C11 C6 -125.9(3) . . . . ?
C1 C5 C11 C6 -0.5(3) . . . . ?
C10 C5 C11 C15 -70.7(4) . . . . ?
C26 C5 C11 C15 52.9(4) . . . . ?
C1 C5 C11 C15 178.3(3) . . . . ?
C11 C6 C12 C13 1.6(5) . . . . ?
C3 C6 C12 C13 -176.6(3) . . . . ?
C6 C12 C13 C14 -4.8(5) . . . . ?
C6 C12 C13 C41 175.0(3) . . . . ?
C12 C13 C14 C15 4.4(5) . . . . ?
C41 C13 C14 C15 -175.4(3) . . . . ?
C12 C13 C14 C40 -172.0(3) . . . . ?
C41 C13 C14 C40 8.2(5) . . . . ?
C6 C11 C15 C14 -2.4(5) . . . . ?
C5 C11 C15 C14 179.0(3) . . . . ?
C13 C14 C15 C11 -0.9(5) . . . . ?
C40 C14 C15 C11 175.7(3) . . . . ?
C8 C7 C16 C17 -1.3(5) . . . . ?
C3 C7 C16 C17 176.9(3) . . . . ?
C7 C16 C17 C18 1.5(5) . . . . ?
C7 C16 C17 C30 -179.2(3) . . . . ?
C16 C17 C18 C19 -0.4(5) . . . . ?
C30 C17 C18 C19 -179.7(3) . . . . ?
C16 C17 C18 C31 175.5(3) . . . . ?
C30 C17 C18 C31 -3.8(5) . . . . ?
C7 C8 C19 C18 1.0(5) . . . . ?
C4 C8 C19 C18 -179.2(3) . . . . ?
C17 C18 C19 C8 -0.8(5) . . . . ?
C31 C18 C19 C8 -176.7(3) . . . . ?
C10 C9 C20 C21 -2.8(5) . . . . ?
C4 C9 C20 C21 173.8(3) . . . . ?
C9 C20 C21 C22 0.9(5) . . . . ?
C9 C20 C21 C35 -175.9(3) . . . . ?
C20 C21 C22 C23 2.3(5) . . . . ?
C35 C21 C22 C23 179.0(3) . . . . ?
C20 C21 C22 C36 -176.9(3) . . . . ?
C35 C21 C22 C36 -0.3(5) . . . . ?
C9 C10 C23 C22 1.8(5) . . . . ?
C5 C10 C23 C22 -176.8(3) . . . . ?
C21 C22 C23 C10 -3.7(5) . . . . ?
C36 C22 C23 C10 175.5(3) . . . . ?
C41 S1 C27 C28 -65.8(3) . . . . ?
S1 C27 C28 C29 -163.9(3) . . . . ?
C27 C28 C29 S2 -169.8(3) . . . . ?
C30 S2 C29 C28 -74.0(4) . . . . ?
C16 C17 C30 S2 -9.4(5) . . . . ?
C18 C17 C30 S2 169.9(3) . . . . ?
C29 S2 C30 C17 94.8(3) . . . . ?
C19 C18 C31 S3 -38.4(5) . . . . ?
C17 C18 C31 S3 145.7(3) . . . . ?
C32 S3 C31 C18 -71.3(4) . . . . ?
C31 S3 C32 C33 148.1(3) . . . . ?
S3 C32 C33 C34 -61.0(5) . . . . ?
C32 C33 C34 S4 -166.8(3) . . . . ?
C35 S4 C34 C33 -168.3(4) . . . . ?
C22 C21 C35 S4 -81.7(4) . . . . ?
C20 C21 C35 S4 95.0(3) . . . . ?
C34 S4 C35 C21 -61.8(3) . . . . ?
C21 C22 C36 S5 158.9(3) . . . . ?
C23 C22 C36 S5 -20.3(4) . . . . ?
C37 S5 C36 C22 -60.2(3) . . . . ?
C36 S5 C37 C38 154.7(3) . . . . ?
S5 C37 C38 C39 -171.2(3) . . . . ?
C37 C38 C39 S6 169.4(3) . . . . ?
C40 S6 C39 C38 -66.8(3) . . . . ?
C15 C14 C40 S6 110.3(3) . . . . ?
C13 C14 C40 S6 -73.3(4) . . . . ?
C39 S6 C40 C14 -49.4(3) . . . . ?
C12 C13 C41 S1 -91.1(3) . . . . ?
C14 C13 C41 S1 88.7(3) . . . . ?
C27 S1 C41 C13 104.8(3) . . . . ?
